data_7131317
loop_
_publ_author_name
'Li, He-Ping'
'Wu, Xiao-Ling'
'Zhan, Gu'
'Fu, Xue-Ju'
'Chen, Jian-Hua'
'He, Xiang-Hong'
'Han, Bo'

_publ_section_title
;
 Construction of cyclopenta[b]dihydronaphthofurans via TsOH-catalyzed
 consecutive biscyclization of dithioallylic alcohols and
 1-styrylnaphthols
;
_journal_issue 16
_journal_name_full 'Chemical Communications'
_journal_page_first 2275
_journal_page_last 2278
_journal_paper_doi 10.1039/D2CC06324G
_journal_volume 59
_journal_year 2023
_chemical_formula_sum 'C23 H20 O S2'
_chemical_formula_weight 376.51
_space_group_crystal_system monoclinic
_space_group_IT_number 14
_space_group_name_Hall '-P 2ybc'
_space_group_name_H-M_alt 'P 1 21/c 1'
_atom_sites_solution_hydrogens geom
_audit_creation_method SHELXL-2016/6
_audit_update_record
;
2022-10-21 deposited with the CCDC.	2023-01-30 downloaded from the CCDC.
;
_cell_angle_alpha 90
_cell_angle_beta 111.244(4)
_cell_angle_gamma 90
_cell_formula_units_Z 4
_cell_length_a 11.0348(9)
_cell_length_b 18.7940(17)
_cell_length_c 9.6827(6)
_cell_measurement_reflns_used 943
_cell_measurement_temperature 293(2)
_cell_measurement_theta_max 30.17
_cell_measurement_theta_min 4.30
_cell_volume 1871.6(3)
_computing_structure_refinement 'SHELXL-2016/6 (Sheldrick, 2016)'
_computing_structure_solution 'SHELXT 2014/5 (Sheldrick, 2014)'
_diffrn_ambient_temperature 293(2)
_diffrn_measured_fraction_theta_full 1.000
_diffrn_measured_fraction_theta_max 0.999
_diffrn_measurement_device_type 'Bruker APEX-II CCD'
_diffrn_measurement_method '\f and \w scans'
_diffrn_radiation_type CuK\a
_diffrn_radiation_wavelength 1.54178
_diffrn_reflns_av_R_equivalents 0.0648
_diffrn_reflns_av_unetI/netI 0.0330
_diffrn_reflns_Laue_measured_fraction_full 1.000
_diffrn_reflns_Laue_measured_fraction_max 0.999
_diffrn_reflns_limit_h_max 13
_diffrn_reflns_limit_h_min -13
_diffrn_reflns_limit_k_max 22
_diffrn_reflns_limit_k_min -22
_diffrn_reflns_limit_l_max 10
_diffrn_reflns_limit_l_min -11
_diffrn_reflns_number 29693
_diffrn_reflns_point_group_measured_fraction_full 1.000
_diffrn_reflns_point_group_measured_fraction_max 0.999
_diffrn_reflns_theta_full 67.679
_diffrn_reflns_theta_max 68.465
_diffrn_reflns_theta_min 4.299
_exptl_absorpt_coefficient_mu 2.634
_exptl_crystal_colour colourless
_exptl_crystal_density_diffrn 1.336
_exptl_crystal_description block
_exptl_crystal_F_000 792
_refine_diff_density_max 0.173
_refine_diff_density_min -0.338
_refine_diff_density_rms 0.051
_refine_ls_extinction_method none
_refine_ls_goodness_of_fit_ref 1.031
_refine_ls_hydrogen_treatment constr
_refine_ls_matrix_type full
_refine_ls_number_parameters 235
_refine_ls_number_reflns 3447
_refine_ls_number_restraints 0
_refine_ls_restrained_S_all 1.031
_refine_ls_R_factor_all 0.0489
_refine_ls_R_factor_gt 0.0414
_refine_ls_shift/su_max 0.000
_refine_ls_shift/su_mean 0.000
_refine_ls_structure_factor_coef Fsqd
_refine_ls_weighting_details 'w=1/[\s^2^(Fo^2^)+(0.0674P)^2^+0.5196P] where P=(Fo^2^+2Fc^2^)/3'
_refine_ls_weighting_scheme calc
_refine_ls_wR_factor_gt 0.1115
_refine_ls_wR_factor_ref 0.1200
_reflns_Friedel_coverage 0.000
_reflns_number_gt 2941
_reflns_number_total 3447
_reflns_threshold_expression 'I > 2\s(I)'
_cod_data_source_file d2cc06324g4.cif
_cod_data_source_block 20220921HB_0ma_a
_cod_original_sg_symbol_H-M 'P 21/c'
_cod_database_code 7131317
_shelx_shelxl_version_number 2016/6
_shelx_space_group_comment
;
The symmetry employed for this shelxl refinement is uniquely defined
by the following loop, which should always be used as a source of
symmetry information in preference to the above space-group names.
They are only intended as comments.
;

loop_
_space_group_symop_operation_xyz
'x, y, z'
'-x, y+1/2, -z+1/2'
'-x, -y, -z'
'x, -y-1/2, z-1/2'

loop_
_atom_site_label
_atom_site_type_symbol
_atom_site_fract_x
_atom_site_fract_y
_atom_site_fract_z
_atom_site_U_iso_or_equiv
_atom_site_adp_type
_atom_site_occupancy
_atom_site_site_symmetry_order
_atom_site_calc_flag
_atom_site_refinement_flags_posn
_atom_site_refinement_flags_adp
_atom_site_refinement_flags_occupancy
_atom_site_disorder_assembly
_atom_site_disorder_group
S001 S 0.14494(5) 0.44987(3) 0.69372(6) 0.04901(17) Uani 1 1 d . . . . .
S002 S 0.04840(6) 0.29560(3) 0.74849(7) 0.05920(19) Uani 1 1 d . . . . .
O003 O 0.08781(13) 0.38045(8) 0.43636(14) 0.0491(3) Uani 1 1 d . . . . .
C004 C 0.2942(2) 0.39532(9) 0.4333(2) 0.0423(4) Uani 1 1 d . . . . .
C005 C 0.31659(19) 0.38085(10) 0.5936(2) 0.0418(4) Uani 1 1 d . . . . .
H005 H 0.363434 0.420433 0.656089 0.050 Uiso 1 1 calc R U . . .
C006 C 0.1639(2) 0.39204(10) 0.3532(2) 0.0449(4) Uani 1 1 d . . . . .
C007 C 0.17487(19) 0.37638(10) 0.5911(2) 0.0428(4) Uani 1 1 d . . . . .
C008 C 0.5254(2) 0.30933(11) 0.7435(2) 0.0474(5) Uani 1 1 d . . . . .
C009 C 0.3826(2) 0.40947(9) 0.3612(2) 0.0444(4) Uani 1 1 d . . . . .
C00A C 0.3300(2) 0.41813(10) 0.2037(2) 0.0502(5) Uani 1 1 d . . . . .
C00B C 0.3806(2) 0.30871(10) 0.6583(2) 0.0456(4) Uani 1 1 d . . . . .
H00B H 0.363350 0.275239 0.575779 0.055 Uiso 1 1 calc R U . . .
C00C C 0.1623(2) 0.30232(10) 0.6532(2) 0.0474(5) Uani 1 1 d . . . . .
H00C H 0.135289 0.268563 0.570423 0.057 Uiso 1 1 calc R U . . .
C00D C 0.5186(2) 0.41478(10) 0.4352(2) 0.0508(5) Uani 1 1 d . . . . .
H00D H 0.554329 0.409025 0.537491 0.061 Uiso 1 1 calc R U . . .
C00E C 0.1101(2) 0.39998(12) 0.1987(2) 0.0536(5) Uani 1 1 d . . . . .
H00E H 0.020858 0.396755 0.147404 0.064 Uiso 1 1 calc R U . . .
C00F C 0.3013(2) 0.28462(11) 0.7514(2) 0.0491(5) Uani 1 1 d . . . . .
H00A H 0.311647 0.234013 0.771971 0.059 Uiso 1 1 calc R U . . .
H00F H 0.326966 0.310438 0.844323 0.059 Uiso 1 1 calc R U . . .
C00G C 0.1939(2) 0.41262(12) 0.1268(2) 0.0571(5) Uani 1 1 d . . . . .
H00G H 0.160720 0.417765 0.024357 0.069 Uiso 1 1 calc R U . . .
C00H C -0.0697(2) 0.35908(12) 0.6373(3) 0.0585(5) Uani 1 1 d . . . . .
H00H H -0.087448 0.349520 0.533377 0.070 Uiso 1 1 calc R U . . .
H00I H -0.150229 0.352998 0.654844 0.070 Uiso 1 1 calc R U . . .
C00I C 0.4164(3) 0.43223(12) 0.1289(3) 0.0598(6) Uani 1 1 d . . . . .
H00J H 0.383292 0.438246 0.026582 0.072 Uiso 1 1 calc R U . . .
C00J C -0.0241(2) 0.43533(12) 0.6713(3) 0.0591(5) Uani 1 1 d . . . . .
H00K H -0.036166 0.449930 0.761540 0.071 Uiso 1 1 calc R U . . .
H00L H -0.078489 0.465537 0.591750 0.071 Uiso 1 1 calc R U . . .
C00K C 0.5982(2) 0.42831(12) 0.3579(3) 0.0586(5) Uani 1 1 d . . . . .
H00M H 0.687544 0.431675 0.408321 0.070 Uiso 1 1 calc R U . . .
C00L C 0.6040(2) 0.25732(12) 0.7183(3) 0.0634(6) Uani 1 1 d . . . . .
H00N H 0.567352 0.223466 0.644947 0.076 Uiso 1 1 calc R U . . .
C00M C 0.5847(2) 0.35910(15) 0.8528(3) 0.0675(7) Uani 1 1 d . . . . .
H00O H 0.534866 0.394958 0.871887 0.081 Uiso 1 1 calc R U . . .
C00N C 0.5470(3) 0.43714(12) 0.2037(3) 0.0629(6) Uani 1 1 d . . . . .
H00P H 0.602165 0.446367 0.152559 0.075 Uiso 1 1 calc R U . . .
C00O C 0.7920(3) 0.30347(15) 0.9088(3) 0.0718(7) Uani 1 1 d . . . . .
H00Q H 0.880322 0.300964 0.965277 0.086 Uiso 1 1 calc R U . . .
C00P C 0.7163(3) 0.35639(17) 0.9338(3) 0.0776(8) Uani 1 1 d . . . . .
H00R H 0.754234 0.390640 1.005860 0.093 Uiso 1 1 calc R U . . .
C00Q C 0.7358(3) 0.25482(15) 0.8003(3) 0.0760(7) Uani 1 1 d . . . . .
H00S H 0.786676 0.219521 0.781104 0.091 Uiso 1 1 calc R U . . .

loop_
_atom_site_aniso_label
_atom_site_aniso_U_11
_atom_site_aniso_U_22
_atom_site_aniso_U_33
_atom_site_aniso_U_23
_atom_site_aniso_U_13
_atom_site_aniso_U_12
S001 0.0596(3) 0.0404(3) 0.0484(3) -0.00197(19) 0.0213(2) 0.0009(2)
S002 0.0604(3) 0.0538(3) 0.0668(4) 0.0176(3) 0.0272(3) 0.0025(2)
O003 0.0469(7) 0.0587(8) 0.0365(7) 0.0031(6) 0.0089(6) 0.0009(6)
C004 0.0529(11) 0.0359(9) 0.0359(9) -0.0006(7) 0.0133(8) -0.0007(8)
C005 0.0482(10) 0.0388(9) 0.0343(9) -0.0005(7) 0.0104(8) -0.0008(8)
C006 0.0539(11) 0.0419(10) 0.0372(10) -0.0003(8) 0.0146(8) -0.0012(8)
C007 0.0512(11) 0.0409(10) 0.0326(9) -0.0003(7) 0.0109(8) 0.0001(8)
C008 0.0546(11) 0.0468(10) 0.0406(10) 0.0082(8) 0.0170(9) 0.0053(9)
C009 0.0598(12) 0.0331(9) 0.0401(10) -0.0011(7) 0.0179(9) -0.0010(8)
C00A 0.0706(14) 0.0395(10) 0.0415(11) -0.0011(8) 0.0216(10) -0.0013(9)
C00B 0.0534(11) 0.0407(10) 0.0390(10) 0.0012(8) 0.0124(8) 0.0049(8)
C00C 0.0547(11) 0.0386(10) 0.0466(11) 0.0007(8) 0.0154(9) -0.0030(8)
C00D 0.0585(12) 0.0440(10) 0.0496(11) 0.0022(9) 0.0193(10) -0.0012(9)
C00E 0.0574(12) 0.0572(12) 0.0376(10) -0.0016(9) 0.0069(9) -0.0025(10)
C00F 0.0545(11) 0.0418(10) 0.0483(11) 0.0064(8) 0.0153(9) 0.0022(8)
C00G 0.0731(14) 0.0604(13) 0.0338(10) 0.0011(9) 0.0144(10) -0.0014(11)
C00H 0.0536(12) 0.0586(13) 0.0633(14) 0.0093(11) 0.0210(11) 0.0021(10)
C00I 0.0852(17) 0.0536(12) 0.0476(12) 0.0027(10) 0.0324(12) -0.0023(11)
C00J 0.0591(13) 0.0581(13) 0.0629(14) 0.0066(11) 0.0256(11) 0.0097(10)
C00K 0.0604(13) 0.0535(12) 0.0661(14) 0.0032(11) 0.0280(11) -0.0020(10)
C00L 0.0645(14) 0.0488(12) 0.0736(16) 0.0018(11) 0.0212(12) 0.0081(10)
C00M 0.0568(13) 0.0833(17) 0.0543(13) -0.0162(12) 0.0105(11) 0.0123(12)
C00N 0.0793(16) 0.0546(13) 0.0674(15) 0.0004(11) 0.0418(13) -0.0048(11)
C00O 0.0523(13) 0.0886(19) 0.0690(16) 0.0132(14) 0.0152(12) 0.0071(13)
C00P 0.0583(14) 0.102(2) 0.0634(15) -0.0169(15) 0.0112(12) 0.0000(14)
C00Q 0.0636(16) 0.0689(16) 0.096(2) 0.0125(15) 0.0297(15) 0.0190(13)

loop_
_atom_type_symbol
_atom_type_description
_atom_type_scat_dispersion_real
_atom_type_scat_dispersion_imag
_atom_type_scat_source
C C 0.0181 0.0091 'International Tables Vol C Tables 4.2.6.8 and 6.1.1.4'
H H 0.0000 0.0000 'International Tables Vol C Tables 4.2.6.8 and 6.1.1.4'
O O 0.0492 0.0322 'International Tables Vol C Tables 4.2.6.8 and 6.1.1.4'
S S 0.3331 0.5567 'International Tables Vol C Tables 4.2.6.8 and 6.1.1.4'

loop_
_geom_angle_atom_site_label_1
_geom_angle_atom_site_label_2
_geom_angle_atom_site_label_3
_geom_angle
_geom_angle_site_symmetry_1
_geom_angle_site_symmetry_3
_geom_angle_publ_flag
C007 S001 C00J 101.78(10) . . ?
C00H S002 C00C 97.71(10) . . ?
C006 O003 C007 107.14(14) . . ?
C006 C004 C009 120.03(17) . . ?
C006 C004 C005 108.84(17) . . ?
C009 C004 C005 131.12(18) . . ?
C004 C005 C00B 117.05(15) . . ?
C004 C005 C007 101.83(15) . . ?
C00B C005 C007 105.48(15) . . ?
C004 C005 H005 110.6 . . ?
C00B C005 H005 110.6 . . ?
C007 C005 H005 110.6 . . ?
C004 C006 O003 114.55(17) . . ?
C004 C006 C00E 123.55(19) . . ?
O003 C006 C00E 121.90(18) . . ?
O003 C007 C00C 109.20(15) . . ?
O003 C007 C005 107.27(14) . . ?
C00C C007 C005 105.91(15) . . ?
O003 C007 S001 110.01(13) . . ?
C00C C007 S001 114.63(13) . . ?
C005 C007 S001 109.51(13) . . ?
C00L C008 C00M 117.3(2) . . ?
C00L C008 C00B 120.3(2) . . ?
C00M C008 C00B 122.41(19) . . ?
C00D C009 C004 123.92(18) . . ?
C00D C009 C00A 118.64(19) . . ?
C004 C009 C00A 117.44(19) . . ?
C00I C00A C00G 121.8(2) . . ?
C00I C00A C009 118.6(2) . . ?
C00G C00A C009 119.66(19) . . ?
C008 C00B C00F 113.43(16) . . ?
C008 C00B C005 116.80(16) . . ?
C00F C00B C005 102.80(15) . . ?
C008 C00B H00B 107.8 . . ?
C00F C00B H00B 107.8 . . ?
C005 C00B H00B 107.8 . . ?
C00F C00C C007 103.22(16) . . ?
C00F C00C S002 113.25(15) . . ?
C007 C00C S002 115.97(14) . . ?
C00F C00C H00C 108.0 . . ?
C007 C00C H00C 108.0 . . ?
S002 C00C H00C 108.0 . . ?
C00K C00D C009 120.7(2) . . ?
C00K C00D H00D 119.7 . . ?
C009 C00D H00D 119.7 . . ?
C00G C00E C006 117.3(2) . . ?
C00G C00E H00E 121.4 . . ?
C006 C00E H00E 121.4 . . ?
C00C C00F C00B 103.25(16) . . ?
C00C C00F H00A 111.1 . . ?
C00B C00F H00A 111.1 . . ?
C00C C00F H00F 111.1 . . ?
C00B C00F H00F 111.1 . . ?
H00A C00F H00F 109.1 . . ?
C00E C00G C00A 121.99(19) . . ?
C00E C00G H00G 119.0 . . ?
C00A C00G H00G 119.0 . . ?
C00J C00H S002 112.59(16) . . ?
C00J C00H H00H 109.1 . . ?
S002 C00H H00H 109.1 . . ?
C00J C00H H00I 109.1 . . ?
S002 C00H H00I 109.1 . . ?
H00H C00H H00I 107.8 . . ?
C00N C00I C00A 121.3(2) . . ?
C00N C00I H00J 119.4 . . ?
C00A C00I H00J 119.4 . . ?
C00H C00J S001 114.44(15) . . ?
C00H C00J H00K 108.7 . . ?
S001 C00J H00K 108.7 . . ?
C00H C00J H00L 108.7 . . ?
S001 C00J H00L 108.7 . . ?
H00K C00J H00L 107.6 . . ?
C00D C00K C00N 120.9(2) . . ?
C00D C00K H00M 119.6 . . ?
C00N C00K H00M 119.6 . . ?
C00Q C00L C008 121.2(2) . . ?
C00Q C00L H00N 119.4 . . ?
C008 C00L H00N 119.4 . . ?
C00P C00M C008 121.2(2) . . ?
C00P C00M H00O 119.4 . . ?
C008 C00M H00O 119.4 . . ?
C00I C00N C00K 120.0(2) . . ?
C00I C00N H00P 120.0 . . ?
C00K C00N H00P 120.0 . . ?
C00Q C00O C00P 119.1(2) . . ?
C00Q C00O H00Q 120.5 . . ?
C00P C00O H00Q 120.5 . . ?
C00O C00P C00M 120.5(3) . . ?
C00O C00P H00R 119.7 . . ?
C00M C00P H00R 119.7 . . ?
C00O C00Q C00L 120.7(2) . . ?
C00O C00Q H00S 119.7 . . ?
C00L C00Q H00S 119.7 . . ?

loop_
_geom_bond_atom_site_label_1
_geom_bond_atom_site_label_2
_geom_bond_distance
_geom_bond_site_symmetry_2
_geom_bond_publ_flag
S001 C007 1.8007(19) . ?
S001 C00J 1.818(2) . ?
S002 C00H 1.807(2) . ?
S002 C00C 1.814(2) . ?
O003 C006 1.375(2) . ?
O003 C007 1.459(2) . ?
C004 C006 1.366(3) . ?
C004 C009 1.416(3) . ?
C004 C005 1.505(2) . ?
C005 C00B 1.552(3) . ?
C005 C007 1.558(3) . ?
C005 H005 0.9800 . ?
C006 C00E 1.403(3) . ?
C007 C00C 1.542(3) . ?
C008 C00L 1.385(3) . ?
C008 C00M 1.386(3) . ?
C008 C00B 1.509(3) . ?
C009 C00D 1.412(3) . ?
C009 C00A 1.431(3) . ?
C00A C00I 1.416(3) . ?
C00A C00G 1.418(3) . ?
C00B C00F 1.535(3) . ?
C00B H00B 0.9800 . ?
C00C C00F 1.520(3) . ?
C00C H00C 0.9800 . ?
C00D C00K 1.370(3) . ?
C00D H00D 0.9300 . ?
C00E C00G 1.365(3) . ?
C00E H00E 0.9300 . ?
C00F H00A 0.9700 . ?
C00F H00F 0.9700 . ?
C00G H00G 0.9300 . ?
C00H C00J 1.515(3) . ?
C00H H00H 0.9700 . ?
C00H H00I 0.9700 . ?
C00I C00N 1.361(3) . ?
C00I H00J 0.9300 . ?
C00J H00K 0.9700 . ?
C00J H00L 0.9700 . ?
C00K C00N 1.401(3) . ?
C00K H00M 0.9300 . ?
C00L C00Q 1.383(4) . ?
C00L H00N 0.9300 . ?
C00M C00P 1.379(3) . ?
C00M H00O 0.9300 . ?
C00N H00P 0.9300 . ?
C00O C00Q 1.361(4) . ?
C00O C00P 1.375(4) . ?
C00O H00Q 0.9300 . ?
C00P H00R 0.9300 . ?
C00Q H00S 0.9300 . ?
